data_4101994
loop_
_publ_author_name
'Jason B. Benedict'
'Philip Coppens'

_publ_section_title
;
 The Crystalline Nanocluster Phase as a Medium for Structural and
 Spectroscopic Studies of Light Absorption of Photosensitizer Dyes on
 Semiconductor Surfaces
;
_journal_name_full 'Journal of the American Chemical Society'
_journal_page_first 2938
_journal_page_last 2944
_journal_paper_doi 10.1021/ja909600w
_journal_volume 132
_journal_year 2010
_chemical_formula_moiety 'C36 H28 O12 Ti2, 2/3(C6 H6)'
_chemical_formula_sum 'C40 H32 O12 Ti2'
_chemical_formula_weight 800.44
_chemical_name_systematic
;
 ?
;
_space_group_IT_number 148
_symmetry_cell_setting trigonal
_symmetry_space_group_name_Hall '-R 3'
_symmetry_space_group_name_H-M 'R -3 :H'
_atom_sites_solution_hydrogens geom
_atom_sites_solution_primary direct
_atom_sites_solution_secondary difmap
_audit_creation_method SHELXL-97
_cell_angle_alpha 90.00
_cell_angle_beta 90.00
_cell_angle_gamma 120.00
_cell_formula_units_Z 9
_cell_length_a 23.498(8)
_cell_length_b 23.498(8)
_cell_length_c 17.407(4)
_cell_measurement_reflns_used 2
_cell_measurement_temperature 90(2)
_cell_measurement_theta_max 30
_cell_measurement_theta_min 2
_cell_volume 8324(4)
_computing_structure_refinement 'SHELXL-97 (Sheldrick, 1997)'
_diffrn_ambient_temperature 90(2)
_diffrn_measured_fraction_theta_full 1.000
_diffrn_measured_fraction_theta_max 1.000
_diffrn_radiation_monochromator graphite
_diffrn_radiation_source 'fine-focus sealed tube'
_diffrn_radiation_type MoK\a
_diffrn_radiation_wavelength 0.71073
_diffrn_reflns_av_R_equivalents 0.0823
_diffrn_reflns_av_sigmaI/netI 0.0387
_diffrn_reflns_limit_h_max 29
_diffrn_reflns_limit_h_min -29
_diffrn_reflns_limit_k_max 29
_diffrn_reflns_limit_k_min -29
_diffrn_reflns_limit_l_max 22
_diffrn_reflns_limit_l_min -22
_diffrn_reflns_number 49804
_diffrn_reflns_theta_full 25.00
_diffrn_reflns_theta_max 26.82
_diffrn_reflns_theta_min 1.54
_exptl_absorpt_coefficient_mu 0.496
_exptl_absorpt_correction_T_max 0.9520
_exptl_absorpt_correction_T_min 0.9160
_exptl_absorpt_correction_type multi-scan
_exptl_absorpt_process_details SADABS
_exptl_crystal_colour 'dark red'
_exptl_crystal_density_diffrn 1.437
_exptl_crystal_density_method 'not measured'
_exptl_crystal_description prism
_exptl_crystal_F_000 3708
_exptl_crystal_size_max 0.18
_exptl_crystal_size_mid 0.18
_exptl_crystal_size_min 0.10
_refine_diff_density_max 0.346
_refine_diff_density_min -0.461
_refine_diff_density_rms 0.066
_refine_ls_extinction_method none
_refine_ls_goodness_of_fit_ref 1.349
_refine_ls_hydrogen_treatment riding
_refine_ls_matrix_type full
_refine_ls_number_parameters 246
_refine_ls_number_reflns 3967
_refine_ls_number_restraints 0
_refine_ls_restrained_S_all 1.349
_refine_ls_R_factor_all 0.0828
_refine_ls_R_factor_gt 0.0448
_refine_ls_shift/su_max 0.000
_refine_ls_shift/su_mean 0.000
_refine_ls_structure_factor_coef Fsqd
_refine_ls_weighting_details 'calc w=1/[\s^2^(Fo^2^)+(0.0553P)^2^+0.0000P] where P=(Fo^2^+2Fc^2^)/3'
_refine_ls_weighting_scheme calc
_refine_ls_wR_factor_gt 0.1158
_refine_ls_wR_factor_ref 0.1313
_reflns_number_gt 2693
_reflns_number_total 3967
_reflns_threshold_expression >2sigma(I)
_cod_data_source_file ja909600w_si_002.cif
_cod_data_source_block 'data_0m'
_cod_depositor_comments
;

2021-11-22
Z value and formula fixed to values more according to usual
chemical conventions.                 miguel
;
_cod_original_formula_sum 'C120 H96 O36 Ti6'
_cod_original_formula_weight 2401.37
_cod_original_formula_moiety '3(C36 H28 O12 Ti2), 2(C6 H6)'
_cod_original_formula_units_Z 3
_cod_original_cell_volume 8323(4)
_cod_original_sg_symbol_H-M 'R -3'
_cod_database_code 4101994

loop_
_symmetry_equiv_pos_as_xyz
'x, y, z'
'-y, x-y, z'
'-x+y, -x, z'
'x+2/3, y+1/3, z+1/3'
'-y+2/3, x-y+1/3, z+1/3'
'-x+y+2/3, -x+1/3, z+1/3'
'x+1/3, y+2/3, z+2/3'
'-y+1/3, x-y+2/3, z+2/3'
'-x+y+1/3, -x+2/3, z+2/3'
'-x, -y, -z'
'y, -x+y, -z'
'x-y, x, -z'
'-x+2/3, -y+1/3, -z+1/3'
'y+2/3, -x+y+1/3, -z+1/3'
'x-y+2/3, x+1/3, -z+1/3'
'-x+1/3, -y+2/3, -z+2/3'
'y+1/3, -x+y+2/3, -z+2/3'
'x-y+1/3, x+2/3, -z+2/3'

loop_
_atom_site_label
_atom_site_type_symbol
_atom_site_fract_x
_atom_site_fract_y
_atom_site_fract_z
_atom_site_U_iso_or_equiv
_atom_site_adp_type
_atom_site_occupancy
_atom_site_symmetry_multiplicity
_atom_site_calc_flag
_atom_site_refinement_flags
_atom_site_disorder_assembly
_atom_site_disorder_group
C1 C 0.44617(14) 0.02428(14) 0.69273(14) 0.0352(6) Uani 1 1 d . . .
C2 C 0.39505(15) 0.02081(17) 0.73305(17) 0.0486(8) Uani 1 1 d . . .
H2 H 0.3510 -0.0066 0.7166 0.058 Uiso 1 1 calc R . .
C3 C 0.40939(16) 0.05905(17) 0.79978(18) 0.0530(9) Uani 1 1 d . . .
H3 H 0.3747 0.0577 0.8292 0.064 Uiso 1 1 calc R . .
C4 C 0.47358(15) 0.09857(15) 0.82286(17) 0.0461(8) Uani 1 1 d . . .
H4 H 0.4826 0.1245 0.8680 0.055 Uiso 1 1 calc R . .
C5 C 0.52501(14) 0.10116(14) 0.78144(15) 0.0375(6) Uani 1 1 d . . .
H5 H 0.5692 0.1282 0.7978 0.045 Uiso 1 1 calc R . .
C6 C 0.51072(13) 0.06356(13) 0.71592(15) 0.0333(6) Uani 1 1 d . . .
C7 C 0.68079(14) 0.10091(14) 0.55587(15) 0.0358(6) Uani 1 1 d . . .
C8 C 0.71221(15) 0.13000(16) 0.62329(16) 0.0451(8) Uani 1 1 d . . .
H8 H 0.6922 0.1111 0.6711 0.054 Uiso 1 1 calc R . .
C9 C 0.77265(16) 0.18641(18) 0.62179(18) 0.0535(9) Uani 1 1 d . . .
H9 H 0.7942 0.2070 0.6684 0.064 Uiso 1 1 calc R . .
C10 C 0.80180(15) 0.21296(16) 0.55167(18) 0.0475(8) Uani 1 1 d . . .
H10 H 0.8435 0.2520 0.5502 0.057 Uiso 1 1 calc R . .
C11 C 0.77083(15) 0.18320(14) 0.48417(16) 0.0387(7) Uani 1 1 d . . .
H11 H 0.7915 0.2016 0.4365 0.046 Uiso 1 1 calc R . .
C12 C 0.71038(14) 0.12718(14) 0.48504(15) 0.0341(6) Uani 1 1 d . . .
C13 C 0.53665(13) 0.12154(14) 0.48463(15) 0.0343(6) Uani 1 1 d . . .
C14 C 0.57173(14) 0.17383(14) 0.53211(17) 0.0409(7) Uani 1 1 d . . .
H14 H 0.5864 0.1682 0.5808 0.049 Uiso 1 1 calc R . .
C15 C 0.58535(15) 0.23544(15) 0.50748(19) 0.0474(8) Uani 1 1 d . . .
H15 H 0.6091 0.2725 0.5399 0.057 Uiso 1 1 calc R . .
C16 C 0.56452(14) 0.24354(15) 0.43566(19) 0.0459(8) Uani 1 1 d . . .
H16 H 0.5748 0.2862 0.4193 0.055 Uiso 1 1 calc R . .
C17 C 0.52918(14) 0.19070(15) 0.38780(16) 0.0392(7) Uani 1 1 d . . .
H17 H 0.5152 0.1965 0.3387 0.047 Uiso 1 1 calc R . .
C18 C 0.51448(13) 0.12887(14) 0.41282(15) 0.0341(6) Uani 1 1 d . . .
C19 C 0.6622(2) 0.2729(2) 0.7136(2) 0.0723(11) Uani 1 1 d . . .
H19 H 0.6589 0.2310 0.7124 0.087 Uiso 1 1 calc R . .
C20 C 0.6063(2) 0.2780(2) 0.7145(2) 0.0728(11) Uani 1 1 d . . .
H20 H 0.5643 0.2393 0.7157 0.087 Uiso 1 1 calc R . .
O1 O 0.44148(10) -0.01105(10) 0.62622(10) 0.0388(5) Uani 1 1 d . . .
H1 H 0.4017 -0.0356 0.6148 0.058 Uiso 1 1 calc R . .
O2 O 0.55668(9) 0.06212(9) 0.67010(10) 0.0372(5) Uani 1 1 d . . .
O3 O 0.62080(10) 0.04475(10) 0.55558(10) 0.0405(5) Uani 1 1 d . . .
O4 O 0.67761(10) 0.09402(10) 0.41995(10) 0.0432(5) Uani 1 1 d . . .
H4A H 0.7000 0.1137 0.3811 0.065 Uiso 1 1 calc R . .
O5 O 0.51716(10) 0.05717(9) 0.50079(10) 0.0363(5) Uani 1 1 d . . .
O6 O 0.47827(9) 0.07194(10) 0.37265(10) 0.0371(5) Uani 1 1 d . . .
Ti1 Ti 0.53661(3) 0.00973(3) 0.58300(3) 0.03477(17) Uani 1 1 d . . .

loop_
_atom_site_aniso_label
_atom_site_aniso_U_11
_atom_site_aniso_U_22
_atom_site_aniso_U_33
_atom_site_aniso_U_23
_atom_site_aniso_U_13
_atom_site_aniso_U_12
C1 0.0465(17) 0.0430(16) 0.0223(13) 0.0004(11) 0.0045(12) 0.0271(14)
C2 0.0383(17) 0.062(2) 0.0438(17) -0.0148(15) -0.0018(14) 0.0242(16)
C3 0.0433(18) 0.073(2) 0.0471(18) -0.0196(17) 0.0048(15) 0.0320(18)
C4 0.0482(19) 0.0546(19) 0.0361(16) -0.0124(14) -0.0002(14) 0.0262(16)
C5 0.0385(16) 0.0410(16) 0.0326(14) -0.0014(12) 0.0005(12) 0.0196(14)
C6 0.0381(16) 0.0370(15) 0.0277(14) 0.0050(11) 0.0079(11) 0.0210(13)
C7 0.0415(16) 0.0473(17) 0.0297(14) 0.0043(12) 0.0031(12) 0.0305(15)
C8 0.0524(19) 0.067(2) 0.0277(14) 0.0016(14) 0.0008(13) 0.0386(18)
C9 0.053(2) 0.073(2) 0.0366(17) -0.0121(16) -0.0092(15) 0.0335(19)
C10 0.0442(18) 0.0518(19) 0.0479(18) -0.0063(15) 0.0002(15) 0.0250(16)
C11 0.0477(18) 0.0424(17) 0.0338(15) 0.0019(13) 0.0023(13) 0.0284(15)
C12 0.0410(16) 0.0421(16) 0.0279(13) -0.0001(12) 0.0039(12) 0.0273(14)
C13 0.0365(15) 0.0421(16) 0.0312(14) 0.0094(12) 0.0078(12) 0.0247(13)
C14 0.0407(17) 0.0458(18) 0.0369(16) 0.0053(13) -0.0004(13) 0.0222(15)
C15 0.0396(17) 0.0416(18) 0.0569(19) 0.0031(15) -0.0048(15) 0.0172(15)
C16 0.0368(16) 0.0405(17) 0.062(2) 0.0116(15) 0.0032(15) 0.0203(15)
C17 0.0343(16) 0.0531(19) 0.0378(15) 0.0165(14) 0.0094(12) 0.0275(15)
C18 0.0327(15) 0.0463(17) 0.0307(14) 0.0067(12) 0.0107(12) 0.0253(14)
C19 0.085(3) 0.070(3) 0.062(2) 0.015(2) -0.012(2) 0.040(3)
C20 0.072(3) 0.069(3) 0.070(3) 0.025(2) 0.012(2) 0.029(2)
O1 0.0410(11) 0.0552(13) 0.0240(9) -0.0053(8) 0.0015(8) 0.0268(11)
O2 0.0406(11) 0.0504(12) 0.0243(9) 0.0025(8) 0.0040(8) 0.0255(10)
O3 0.0439(12) 0.0527(13) 0.0274(10) 0.0068(9) 0.0083(8) 0.0260(11)
O4 0.0436(12) 0.0509(13) 0.0240(9) -0.0011(9) 0.0056(8) 0.0154(10)
O5 0.0521(12) 0.0417(11) 0.0226(9) 0.0039(8) 0.0031(8) 0.0291(10)
O6 0.0491(12) 0.0505(12) 0.0217(9) 0.0075(8) 0.0054(8) 0.0325(10)
Ti1 0.0445(3) 0.0472(3) 0.0199(2) 0.0039(2) 0.0049(2) 0.0284(3)

loop_
_atom_type_symbol
_atom_type_description
_atom_type_scat_dispersion_real
_atom_type_scat_dispersion_imag
_atom_type_scat_source
C C 0.0033 0.0016 'International Tables Vol C Tables 4.2.6.8 and 6.1.1.4'
H H 0.0000 0.0000 'International Tables Vol C Tables 4.2.6.8 and 6.1.1.4'
O O 0.0106 0.0060 'International Tables Vol C Tables 4.2.6.8 and 6.1.1.4'
Ti Ti 0.2776 0.4457 'International Tables Vol C Tables 4.2.6.8 and 6.1.1.4'

loop_
_geom_angle_atom_site_label_1
_geom_angle_atom_site_label_2
_geom_angle_atom_site_label_3
_geom_angle
_geom_angle_site_symmetry_1
_geom_angle_site_symmetry_3
_geom_angle_publ_flag
C2 C1 C6 122.1(3) . . ?
C2 C1 O1 126.0(3) . . ?
C6 C1 O1 111.9(2) . . ?
C1 C2 C3 117.9(3) . . ?
C4 C3 C2 120.3(3) . . ?
C3 C4 C5 121.1(3) . . ?
C6 C5 C4 118.4(3) . . ?
O2 C6 C5 124.1(3) . . ?
O2 C6 C1 115.6(2) . . ?
C5 C6 C1 120.2(2) . . ?
O3 C7 C8 121.5(3) . . ?
O3 C7 C12 117.9(2) . . ?
C8 C7 C12 120.6(3) . . ?
C7 C8 C9 120.2(3) . . ?
C8 C9 C10 119.4(3) . . ?
C11 C10 C9 120.5(3) . . ?
C12 C11 C10 120.6(3) . . ?
C11 C12 O4 123.6(2) . . ?
C11 C12 C7 118.8(3) . . ?
O4 C12 C7 117.6(2) . . ?
C14 C13 O5 126.0(2) . . ?
C14 C13 C18 121.7(3) . . ?
O5 C13 C18 112.3(2) . . ?
C13 C14 C15 118.3(3) . . ?
C14 C15 C16 120.6(3) . . ?
C17 C16 C15 121.1(3) . . ?
C16 C17 C18 118.5(3) . . ?
O6 C18 C17 125.0(3) . . ?
O6 C18 C13 115.2(2) . . ?
C17 C18 C13 119.9(3) . . ?
C20 C19 C20 119.5(5) 2_655 . ?
C19 C20 C19 120.4(5) 3_665 . ?
C6 O2 Ti1 123.67(17) . . ?
C7 O3 Ti1 144.46(18) . . ?
C13 O5 Ti1 135.78(17) . . ?
C13 O5 Ti1 115.92(16) . 10_656 ?
Ti1 O5 Ti1 107.83(9) . 10_656 ?
C18 O6 Ti1 118.91(16) . 10_656 ?
O3 Ti1 O2 93.27(9) . . ?
O3 Ti1 O6 99.96(9) . 10_656 ?
O2 Ti1 O6 101.06(8) . 10_656 ?
O3 Ti1 O5 93.50(8) . . ?
O2 Ti1 O5 105.50(8) . . ?
O6 Ti1 O5 149.38(9) 10_656 . ?
O3 Ti1 O5 106.19(8) . 10_656 ?
O2 Ti1 O5 160.46(8) . 10_656 ?
O6 Ti1 O5 77.68(8) 10_656 10_656 ?
O5 Ti1 O5 72.17(9) . 10_656 ?
O3 Ti1 Ti1 102.24(6) . 10_656 ?
O2 Ti1 Ti1 138.90(6) . 10_656 ?
O6 Ti1 Ti1 113.10(6) 10_656 10_656 ?
O5 Ti1 Ti1 36.60(5) . 10_656 ?
O5 Ti1 Ti1 35.58(5) 10_656 10_656 ?

loop_
_geom_bond_atom_site_label_1
_geom_bond_atom_site_label_2
_geom_bond_distance
_geom_bond_site_symmetry_2
_geom_bond_publ_flag
C1 C2 1.358(4) . ?
C1 C6 1.384(4) . ?
C1 O1 1.396(3) . ?
C2 C3 1.403(4) . ?
C3 C4 1.378(4) . ?
C4 C5 1.382(4) . ?
C5 C6 1.377(4) . ?
C6 O2 1.357(3) . ?
C7 O3 1.367(3) . ?
C7 C8 1.373(4) . ?
C7 C12 1.398(4) . ?
C8 C9 1.376(5) . ?
C9 C10 1.386(4) . ?
C10 C11 1.375(4) . ?
C11 C12 1.371(4) . ?
C12 O4 1.372(3) . ?
C13 C14 1.363(4) . ?
C13 O5 1.373(3) . ?
C13 C18 1.398(4) . ?
C14 C15 1.385(4) . ?
C15 C16 1.390(4) . ?
C16 C17 1.376(4) . ?
C17 C18 1.385(4) . ?
C18 O6 1.365(3) . ?
C19 C20 1.357(5) 2_655 ?
C19 C20 1.378(5) . ?
C20 C19 1.357(5) 3_665 ?
O2 Ti1 1.8589(19) . ?
O3 Ti1 1.786(2) . ?
O5 Ti1 2.0020(18) . ?
O5 Ti1 2.0515(19) 10_656 ?
O6 Ti1 1.931(2) 10_656 ?
Ti1 O6 1.931(2) 10_656 ?
Ti1 O5 2.0515(19) 10_656 ?
Ti1 Ti1 3.2758(11) 10_656 ?
